data_7122673
loop_
_publ_author_name
'Jin, Guo-Xin'
'Gao, Yang'
'Guo, Shu-Ting'
'Cui, Peng-Fei'
'Pem\'an, Francisco Azn\'arez'

_publ_section_title
;
 Iridium-Induced Regioselective B-H and C-H Activations at Azo-Substituted
 m-Carboranes: Facile Access to Polynuclear Complexes
;
_journal_name_full 'Chemical Communications'
_journal_paper_doi 10.1039/C8CC09084J
_journal_year 2018
_chemical_formula_sum 'C32 H53 B10 Cl2 Ir2 N2 O'
_chemical_formula_weight 1045.16
_space_group_crystal_system triclinic
_space_group_IT_number 2
_space_group_name_Hall '-P 1'
_space_group_name_H-M_alt 'P -1'
_symmetry_space_group_name_Hall '-P 1'
_symmetry_space_group_name_H-M 'P -1'
_atom_sites_solution_hydrogens mixed
_audit_creation_method SHELXL-2014/7
_audit_update_record
;
2018-10-08 deposited with the CCDC.
2018-11-29 downloaded from the CCDC.
;
_cell_angle_alpha 75.448(2)
_cell_angle_beta 79.942(2)
_cell_angle_gamma 85.845(2)
_cell_formula_units_Z 2
_cell_length_a 8.3378(11)
_cell_length_b 12.0979(16)
_cell_length_c 20.336(3)
_cell_measurement_reflns_used 9916
_cell_measurement_temperature 203(2)
_cell_measurement_theta_max 28.33
_cell_measurement_theta_min 2.24
_cell_volume 1954.1(5)
_computing_cell_refinement 'Bruker SAINT'
_computing_data_collection 'Bruker APEX2'
_computing_data_reduction 'Bruker SAINT'
_computing_molecular_graphics 'Bruker SHELXTL'
_computing_publication_material 'Bruker SHELXTL'
_computing_structure_refinement 'SHELXL-2014/7 (Sheldrick, 2014)'
_computing_structure_solution 'SHELXS-97 (Sheldrick, 2008)'
_diffrn_ambient_temperature 203(2)
_diffrn_measured_fraction_theta_full 0.986
_diffrn_measured_fraction_theta_max 0.986
_diffrn_measurement_device_type 'Bruker APEX-II CCD'
_diffrn_measurement_method '\f and \w scans'
_diffrn_radiation_type MoK\a
_diffrn_radiation_wavelength 0.71073
_diffrn_reflns_av_R_equivalents 0.0325
_diffrn_reflns_av_unetI/netI 0.0497
_diffrn_reflns_Laue_measured_fraction_full 0.986
_diffrn_reflns_Laue_measured_fraction_max 0.986
_diffrn_reflns_limit_h_max 10
_diffrn_reflns_limit_h_min -10
_diffrn_reflns_limit_k_max 12
_diffrn_reflns_limit_k_min -15
_diffrn_reflns_limit_l_max 25
_diffrn_reflns_limit_l_min -25
_diffrn_reflns_number 13592
_diffrn_reflns_point_group_measured_fraction_full 0.986
_diffrn_reflns_point_group_measured_fraction_max 0.986
_diffrn_reflns_theta_full 25.242
_diffrn_reflns_theta_max 26.998
_diffrn_reflns_theta_min 1.740
_exptl_absorpt_coefficient_mu 6.969
_exptl_absorpt_correction_T_max 0.563
_exptl_absorpt_correction_T_min 0.274
_exptl_absorpt_correction_type multi-scan
_exptl_absorpt_process_details sadabs
_exptl_crystal_colour black
_exptl_crystal_density_diffrn 1.776
_exptl_crystal_description sheet
_exptl_crystal_F_000 1010
_exptl_crystal_size_max 0.350
_exptl_crystal_size_mid 0.220
_exptl_crystal_size_min 0.080
_refine_diff_density_max 2.463
_refine_diff_density_min -1.869
_refine_diff_density_rms 0.218
_refine_ls_extinction_method none
_refine_ls_goodness_of_fit_ref 1.098
_refine_ls_hydrogen_treatment mixed
_refine_ls_matrix_type full
_refine_ls_number_parameters 458
_refine_ls_number_reflns 8432
_refine_ls_number_restraints 0
_refine_ls_restrained_S_all 1.098
_refine_ls_R_factor_all 0.0423
_refine_ls_R_factor_gt 0.0346
_refine_ls_shift/su_max 0.000
_refine_ls_shift/su_mean 0.000
_refine_ls_structure_factor_coef Fsqd
_refine_ls_weighting_details 'w=1/[\s^2^(Fo^2^)+(0.0564P)^2^+5.4744P] where P=(Fo^2^+2Fc^2^)/3'
_refine_ls_weighting_scheme calc
_refine_ls_wR_factor_gt 0.1034
_refine_ls_wR_factor_ref 0.1099
_reflns_Friedel_coverage 0.000
_reflns_number_gt 7217
_reflns_number_total 8432
_reflns_threshold_expression 'I > 2\s(I)'
_cod_data_source_file c8cc09084j4.cif
_cod_data_source_block 2b
_cod_original_cell_volume 1954.1(4)
_cod_database_code 7122673
_shelx_shelxl_version_number 2014/7
_shelx_space_group_comment
; 
The symmetry employed for this shelxl refinement is uniquely defined 
by the following loop, which should always be used as a source of 
symmetry information in preference to the above space-group names. 
They are only intended as comments. 
;
_shelx_estimated_absorpt_t_min 0.194
_shelx_estimated_absorpt_t_max 0.606

loop_
_space_group_symop_operation_xyz
'x, y, z'
'-x, -y, -z'

loop_
_atom_site_label
_atom_site_type_symbol
_atom_site_fract_x
_atom_site_fract_y
_atom_site_fract_z
_atom_site_U_iso_or_equiv
_atom_site_adp_type
_atom_site_occupancy
_atom_site_site_symmetry_order
_atom_site_calc_flag
_atom_site_refinement_flags_posn
_atom_site_refinement_flags_adp
Ir1 Ir 0.20259(2) 0.34890(2) 0.17265(2) 0.02151(8) Uani 1 1 d . .
Ir2 Ir 0.42187(2) -0.03932(2) 0.26135(2) 0.01948(8) Uani 1 1 d . .
Cl1 Cl 0.43128(19) 0.46698(14) 0.15573(8) 0.0336(3) Uani 1 1 d . .
Cl2 Cl 0.15922(18) -0.05281(15) 0.23385(8) 0.0324(3) Uani 1 1 d . .
N1 N 0.3473(6) 0.1293(4) 0.2563(2) 0.0218(10) Uani 1 1 d . .
N2 N 0.3489(6) 0.2004(4) 0.1948(2) 0.0196(9) Uani 1 1 d . .
O1 O 0.7323(8) 0.0120(4) 0.0005(3) 0.0504(15) Uani 1 1 d . .
C1 C 0.2660(7) 0.1807(5) 0.3100(3) 0.0214(11) Uani 1 1 d . .
B2 B 0.0567(8) 0.1927(6) 0.3235(3) 0.0277(14) Uani 1 1 d . .
H2 H -0.0264 0.1585 0.2968 0.033 Uiso 1 1 calc R U
B3 B 0.1653(9) 0.0997(7) 0.3857(4) 0.0313(15) Uani 1 1 d . .
H3 H 0.1544 0.0055 0.3988 0.038 Uiso 1 1 calc R U
B4 B 0.3539(9) 0.1655(7) 0.3819(4) 0.0306(15) Uani 1 1 d . .
H4 H 0.4658 0.1132 0.3924 0.037 Uiso 1 1 calc R U
B5 B 0.3632(9) 0.2942(6) 0.3179(4) 0.0295(14) Uani 1 1 d . .
H5 H 0.4815 0.3262 0.2871 0.035 Uiso 1 1 calc R U
B6 B 0.1799(8) 0.3154(6) 0.2775(4) 0.0256(13) Uani 1 1 d . .
C7 C 0.0252(9) 0.3210(7) 0.3469(4) 0.0386(16) Uani 1 1 d . .
B8 B 0.0050(11) 0.1935(8) 0.4114(4) 0.044(2) Uani 1 1 d . .
H8 H -0.1128 0.1611 0.4424 0.053 Uiso 1 1 calc R U
B9 B 0.1894(11) 0.1771(8) 0.4473(4) 0.042(2) Uani 1 1 d . .
H9 H 0.1915 0.1330 0.5020 0.051 Uiso 1 1 calc R U
B10 B 0.3107(12) 0.2947(8) 0.4063(4) 0.0418(19) Uani 1 1 d . .
H10 H 0.3922 0.3277 0.4342 0.050 Uiso 1 1 calc R U
B11 B 0.2042(10) 0.3841(7) 0.3429(4) 0.0351(16) Uani 1 1 d . .
H11 H 0.2167 0.4782 0.3289 0.042 Uiso 1 1 calc R U
B12 B 0.0984(12) 0.3151(8) 0.4217(4) 0.043(2) Uani 1 1 d . .
H12 H 0.0394 0.3635 0.4597 0.051 Uiso 1 1 calc R U
C2 C 0.4447(7) 0.1555(5) 0.1439(3) 0.0234(11) Uani 1 1 d . .
C3 C 0.4944(7) 0.0397(5) 0.1621(3) 0.0246(12) Uani 1 1 d . .
C4 C 0.5840(8) -0.0051(5) 0.1107(3) 0.0288(13) Uani 1 1 d . .
H4A H 0.6113 -0.0837 0.1197 0.035 Uiso 1 1 calc R U
C5 C 0.6354(9) 0.0664(6) 0.0443(3) 0.0349(15) Uani 1 1 d . .
C6 C 0.5920(8) 0.1814(6) 0.0290(3) 0.0330(14) Uani 1 1 d . .
H6 H 0.6284 0.2282 -0.0148 0.040 Uiso 1 1 calc R U
C8 C 0.4945(8) 0.2270(6) 0.0787(3) 0.0297(13) Uani 1 1 d . .
H8A H 0.4621 0.3047 0.0688 0.036 Uiso 1 1 calc R U
C9 C 0.8067(14) 0.0775(8) -0.0640(4) 0.065(3) Uani 1 1 d . .
H9A H 0.7233 0.1146 -0.0905 0.097 Uiso 1 1 calc R U
H9B H 0.8751 0.0279 -0.0888 0.097 Uiso 1 1 calc R U
H9C H 0.8729 0.1349 -0.0570 0.097 Uiso 1 1 calc R U
C10 C -0.0242(9) 0.3071(7) 0.1433(4) 0.0428(19) Uani 1 1 d . .
C11 C -0.0492(8) 0.4073(8) 0.1653(4) 0.0434(18) Uani 1 1 d . .
C12 C 0.0607(8) 0.4893(6) 0.1189(4) 0.0358(15) Uani 1 1 d . .
C13 C 0.1429(8) 0.4391(6) 0.0639(3) 0.0341(15) Uani 1 1 d . .
C14 C 0.0948(10) 0.3271(7) 0.0792(4) 0.0428(17) Uani 1 1 d . .
C15 C -0.1206(14) 0.1993(9) 0.1676(6) 0.087(4) Uani 1 1 d . .
H15A H -0.1865 0.1982 0.2121 0.130 Uiso 1 1 calc R U
H15B H -0.0463 0.1333 0.1718 0.130 Uiso 1 1 calc R U
H15C H -0.1908 0.1972 0.1347 0.130 Uiso 1 1 calc R U
C16 C -0.1841(11) 0.4316(12) 0.2191(5) 0.085(4) Uani 1 1 d . .
H16A H -0.2823 0.4542 0.1990 0.128 Uiso 1 1 calc R U
H16B H -0.1537 0.4929 0.2370 0.128 Uiso 1 1 calc R U
H16C H -0.2039 0.3635 0.2563 0.128 Uiso 1 1 calc R U
C17 C 0.0684(14) 0.6116(8) 0.1225(6) 0.071(3) Uani 1 1 d . .
H17A H 0.1800 0.6363 0.1080 0.106 Uiso 1 1 calc R U
H17B H 0.0310 0.6176 0.1694 0.106 Uiso 1 1 calc R U
H17C H -0.0006 0.6596 0.0924 0.106 Uiso 1 1 calc R U
C18 C 0.2564(10) 0.5038(8) 0.0045(4) 0.058(2) Uani 1 1 d . .
H18A H 0.3530 0.5209 0.0203 0.087 Uiso 1 1 calc R U
H18B H 0.2031 0.5746 -0.0165 0.087 Uiso 1 1 calc R U
H18C H 0.2874 0.4583 -0.0290 0.087 Uiso 1 1 calc R U
C19 C 0.1481(15) 0.2397(10) 0.0352(6) 0.080(4) Uani 1 1 d . .
H19A H 0.2399 0.2685 0.0001 0.121 Uiso 1 1 calc R U
H19B H 0.0582 0.2279 0.0134 0.121 Uiso 1 1 calc R U
H19C H 0.1795 0.1678 0.0644 0.121 Uiso 1 1 calc R U
C20 C 0.6295(7) -0.1588(5) 0.2714(3) 0.0261(12) Uani 1 1 d . .
C21 C 0.6125(7) -0.1011(5) 0.3258(3) 0.0257(12) Uani 1 1 d . .
C22 C 0.4643(8) -0.1393(5) 0.3731(3) 0.0273(13) Uani 1 1 d . .
C23 C 0.3839(8) -0.2073(5) 0.3443(3) 0.0297(13) Uani 1 1 d . .
C24 C 0.4834(8) -0.2195(5) 0.2796(3) 0.0308(13) Uani 1 1 d . .
C25 C 0.7816(8) -0.1646(7) 0.2219(4) 0.0389(16) Uani 1 1 d . .
H25A H 0.8706 -0.1941 0.2469 0.058 Uiso 1 1 calc R U
H25B H 0.8064 -0.0887 0.1933 0.058 Uiso 1 1 calc R U
H25C H 0.7670 -0.2147 0.1930 0.058 Uiso 1 1 calc R U
C26 C 0.7449(8) -0.0383(6) 0.3401(3) 0.0332(14) Uani 1 1 d . .
H26A H 0.8096 -0.0911 0.3702 0.050 Uiso 1 1 calc R U
H26B H 0.6973 0.0213 0.3623 0.050 Uiso 1 1 calc R U
H26C H 0.8140 -0.0043 0.2972 0.050 Uiso 1 1 calc R U
C27 C 0.4206(9) -0.1244(6) 0.4451(3) 0.0373(15) Uani 1 1 d . .
H27A H 0.3029 -0.1212 0.4577 0.056 Uiso 1 1 calc R U
H27B H 0.4650 -0.0540 0.4477 0.056 Uiso 1 1 calc R U
H27C H 0.4654 -0.1884 0.4766 0.056 Uiso 1 1 calc R U
C28 C 0.2238(9) -0.2636(7) 0.3749(4) 0.0476(19) Uani 1 1 d . .
H28A H 0.2431 -0.3383 0.4043 0.071 Uiso 1 1 calc R U
H28B H 0.1688 -0.2721 0.3382 0.071 Uiso 1 1 calc R U
H28C H 0.1562 -0.2168 0.4018 0.071 Uiso 1 1 calc R U
C29 C 0.4469(10) -0.2966(6) 0.2376(4) 0.0474(19) Uani 1 1 d . .
H29A H 0.5181 -0.2799 0.1934 0.071 Uiso 1 1 calc R U
H29B H 0.3343 -0.2844 0.2305 0.071 Uiso 1 1 calc R U
H29C H 0.4646 -0.3754 0.2615 0.071 Uiso 1 1 calc R U
C30 C 0.8017(14) 0.5988(8) 0.3857(6) 0.077(3) Uani 1 1 d . .
H30A H 0.7336 0.6116 0.3502 0.116 Uiso 1 1 calc R U
H30B H 0.9078 0.5688 0.3690 0.116 Uiso 1 1 calc R U
H30C H 0.8144 0.6705 0.3972 0.116 Uiso 1 1 calc R U
C31 C 0.7233(12) 0.5146(8) 0.4487(5) 0.060(2) Uani 1 1 d . .
H31A H 0.7777 0.5161 0.4874 0.072 Uiso 1 1 calc R U
H31B H 0.7395 0.4377 0.4407 0.072 Uiso 1 1 calc R U
C32 C 0.5417(10) 0.5384(6) 0.4680(4) 0.0471(19) Uani 1 1 d . .
H32A H 0.5263 0.6171 0.4730 0.056 Uiso 1 1 calc R U
H32B H 0.4878 0.5334 0.4298 0.056 Uiso 1 1 calc R U
H7 H -0.074(9) 0.366(6) 0.340(3) 0.025(17) Uiso 1 1 d . .

loop_
_atom_site_aniso_label
_atom_site_aniso_U_11
_atom_site_aniso_U_22
_atom_site_aniso_U_33
_atom_site_aniso_U_23
_atom_site_aniso_U_13
_atom_site_aniso_U_12
Ir1 0.02058(12) 0.02234(13) 0.01970(12) 0.00109(9) -0.00668(9) -0.00185(8)
Ir2 0.02121(12) 0.02048(12) 0.01573(12) -0.00308(8) -0.00171(8) -0.00185(8)
Cl1 0.0312(7) 0.0349(8) 0.0342(8) -0.0025(6) -0.0086(6) -0.0109(6)
Cl2 0.0251(7) 0.0436(9) 0.0309(8) -0.0106(7) -0.0062(6) -0.0071(6)
N1 0.024(2) 0.029(3) 0.012(2) -0.0019(18) -0.0057(18) -0.0050(19)
N2 0.024(2) 0.022(2) 0.012(2) -0.0020(18) -0.0046(18) -0.0021(18)
O1 0.081(4) 0.036(3) 0.030(3) -0.014(2) 0.016(3) -0.011(3)
C1 0.022(3) 0.025(3) 0.017(3) -0.003(2) -0.005(2) 0.000(2)
B2 0.024(3) 0.035(4) 0.021(3) -0.004(3) 0.001(3) 0.000(3)
B3 0.033(4) 0.038(4) 0.019(3) -0.004(3) -0.001(3) 0.005(3)
B4 0.038(4) 0.037(4) 0.021(3) -0.011(3) -0.011(3) 0.008(3)
B5 0.036(4) 0.028(3) 0.027(3) -0.008(3) -0.011(3) -0.001(3)
B6 0.029(3) 0.021(3) 0.026(3) -0.005(3) -0.006(3) 0.003(2)
C7 0.039(4) 0.046(4) 0.028(3) -0.011(3) 0.003(3) 0.008(3)
B8 0.045(5) 0.053(5) 0.028(4) -0.006(4) 0.005(3) 0.002(4)
B9 0.050(5) 0.052(5) 0.026(4) -0.014(4) -0.010(3) 0.018(4)
B10 0.056(5) 0.045(5) 0.031(4) -0.020(4) -0.017(4) 0.013(4)
B11 0.040(4) 0.035(4) 0.032(4) -0.011(3) -0.012(3) 0.008(3)
B12 0.058(5) 0.048(5) 0.025(4) -0.021(3) -0.011(4) 0.024(4)
C2 0.025(3) 0.031(3) 0.016(3) -0.007(2) -0.003(2) -0.007(2)
C3 0.028(3) 0.030(3) 0.016(3) -0.006(2) 0.000(2) -0.008(2)
C4 0.038(3) 0.023(3) 0.025(3) -0.008(2) -0.001(3) -0.004(2)
C5 0.044(4) 0.047(4) 0.015(3) -0.013(3) 0.007(3) -0.018(3)
C6 0.040(4) 0.042(4) 0.015(3) -0.005(3) 0.002(2) -0.011(3)
C8 0.041(4) 0.029(3) 0.018(3) 0.000(2) -0.006(2) -0.007(3)
C9 0.100(8) 0.050(5) 0.034(4) -0.015(4) 0.033(5) -0.024(5)
C10 0.040(4) 0.050(4) 0.037(4) 0.011(3) -0.027(3) -0.021(3)
C11 0.025(3) 0.069(5) 0.031(4) 0.004(3) -0.014(3) -0.006(3)
C12 0.031(3) 0.030(3) 0.042(4) 0.005(3) -0.018(3) 0.009(3)
C13 0.027(3) 0.047(4) 0.024(3) 0.005(3) -0.013(3) 0.003(3)
C14 0.045(4) 0.048(4) 0.040(4) -0.006(3) -0.028(3) 0.006(3)
C15 0.088(7) 0.080(7) 0.086(7) 0.042(6) -0.069(6) -0.054(6)
C16 0.031(4) 0.152(12) 0.057(6) -0.001(7) -0.012(4) 0.024(6)
C17 0.079(7) 0.042(5) 0.097(8) -0.015(5) -0.044(6) 0.024(5)
C18 0.045(4) 0.075(6) 0.035(4) 0.023(4) -0.008(3) -0.007(4)
C19 0.096(8) 0.082(7) 0.095(8) -0.052(7) -0.067(7) 0.025(6)
C20 0.028(3) 0.023(3) 0.027(3) -0.007(2) -0.005(2) 0.003(2)
C21 0.026(3) 0.025(3) 0.022(3) -0.002(2) -0.001(2) 0.001(2)
C22 0.031(3) 0.023(3) 0.023(3) 0.003(2) -0.004(2) 0.002(2)
C23 0.032(3) 0.017(3) 0.032(3) 0.005(2) -0.002(3) -0.001(2)
C24 0.033(3) 0.023(3) 0.035(3) -0.005(3) -0.004(3) -0.001(2)
C25 0.030(3) 0.050(4) 0.037(4) -0.016(3) -0.004(3) 0.005(3)
C26 0.030(3) 0.044(4) 0.029(3) -0.011(3) -0.010(3) -0.001(3)
C27 0.042(4) 0.039(4) 0.023(3) 0.005(3) -0.006(3) 0.009(3)
C28 0.038(4) 0.045(4) 0.051(5) 0.004(4) -0.001(3) -0.016(3)
C29 0.055(5) 0.035(4) 0.057(5) -0.019(4) -0.010(4) -0.004(3)
C30 0.082(7) 0.045(5) 0.087(8) -0.001(5) 0.006(6) 0.015(5)
C31 0.058(5) 0.050(5) 0.069(6) -0.010(4) -0.011(5) 0.010(4)
C32 0.056(5) 0.031(4) 0.058(5) -0.014(3) -0.020(4) 0.015(3)

loop_
_atom_type_symbol
_atom_type_description
_atom_type_scat_dispersion_real
_atom_type_scat_dispersion_imag
_atom_type_scat_source
C C 0.0033 0.0016 'International Tables Vol C Tables 4.2.6.8 and 6.1.1.4'
H H 0.0000 0.0000 'International Tables Vol C Tables 4.2.6.8 and 6.1.1.4'
B B 0.0013 0.0007 'International Tables Vol C Tables 4.2.6.8 and 6.1.1.4'
N N 0.0061 0.0033 'International Tables Vol C Tables 4.2.6.8 and 6.1.1.4'
O O 0.0106 0.0060 'International Tables Vol C Tables 4.2.6.8 and 6.1.1.4'
Cl Cl 0.1484 0.1585 'International Tables Vol C Tables 4.2.6.8 and 6.1.1.4'
Ir Ir -1.4442 7.9887 'International Tables Vol C Tables 4.2.6.8 and 6.1.1.4'

loop_
_geom_angle_atom_site_label_1
_geom_angle_atom_site_label_2
_geom_angle_atom_site_label_3
_geom_angle
_geom_angle_site_symmetry_1
B6 Ir1 N2 78.2(2) .
B6 Ir1 C12 119.2(3) .
N2 Ir1 C12 162.1(2) .
B6 Ir1 C11 96.9(3) .
N2 Ir1 C11 142.2(3) .
C12 Ir1 C11 38.6(3) .
B6 Ir1 C10 110.0(3) .
N2 Ir1 C10 109.4(3) .
C12 Ir1 C10 62.5(3) .
C11 Ir1 C10 36.7(3) .
B6 Ir1 C14 146.8(3) .
N2 Ir1 C14 102.3(2) .
C12 Ir1 C14 61.1(3) .
C11 Ir1 C14 62.1(3) .
C10 Ir1 C14 37.9(3) .
B6 Ir1 C13 156.5(3) .
N2 Ir1 C13 125.0(2) .
C12 Ir1 C13 37.4(3) .
C11 Ir1 C13 62.5(3) .
C10 Ir1 C13 61.2(2) .
C14 Ir1 C13 34.7(3) .
B6 Ir1 Cl1 92.7(2) .
N2 Ir1 Cl1 91.40(13) .
C12 Ir1 Cl1 91.91(19) .
C11 Ir1 Cl1 126.4(2) .
C10 Ir1 Cl1 151.64(18) .
C14 Ir1 Cl1 120.4(2) .
C13 Ir1 Cl1 91.27(18) .
C3 Ir2 N1 76.5(2) .
C3 Ir2 C24 110.6(3) .
N1 Ir2 C24 172.9(2) .
C3 Ir2 C20 96.5(2) .
N1 Ir2 C20 143.7(2) .
C24 Ir2 C20 38.6(2) .
C3 Ir2 C21 117.5(2) .
N1 Ir2 C21 114.0(2) .
C24 Ir2 C21 64.0(2) .
C20 Ir2 C21 38.1(2) .
C3 Ir2 C23 148.3(2) .
N1 Ir2 C23 134.7(2) .
C24 Ir2 C23 38.2(2) .
C20 Ir2 C23 62.6(2) .
C21 Ir2 C23 61.4(2) .
C3 Ir2 C22 154.3(2) .
N1 Ir2 C22 112.5(2) .
C24 Ir2 C22 61.5(2) .
C20 Ir2 C22 61.6(2) .
C21 Ir2 C22 36.9(2) .
C23 Ir2 C22 34.6(2) .
C3 Ir2 Cl2 88.19(17) .
N1 Ir2 Cl2 83.15(13) .
C24 Ir2 Cl2 96.00(18) .
C20 Ir2 Cl2 132.71(17) .
C21 Ir2 Cl2 151.16(16) .
C23 Ir2 Cl2 89.89(17) .
C22 Ir2 Cl2 116.24(16) .
N2 N1 C1 111.2(5) .
N2 N1 Ir2 118.5(4) .
C1 N1 Ir2 129.4(4) .
N1 N2 C2 110.8(5) .
N1 N2 Ir1 125.8(4) .
C2 N2 Ir1 122.8(4) .
C5 O1 C9 118.8(6) .
N1 C1 B5 113.9(5) .
N1 C1 B4 118.5(5) .
B5 C1 B4 62.0(4) .
N1 C1 B3 121.4(5) .
B5 C1 B3 115.0(5) .
B4 C1 B3 63.1(4) .
N1 C1 B2 119.2(5) .
B5 C1 B2 115.2(5) .
B4 C1 B2 114.9(5) .
B3 C1 B2 63.0(4) .
N1 C1 B6 112.3(4) .
B5 C1 B6 64.1(4) .
B4 C1 B6 116.4(5) .
B3 C1 B6 116.9(5) .
B2 C1 B6 63.3(4) .
C1 B2 C7 101.4(5) .
C1 B2 B8 104.1(5) .
C7 B2 B8 60.3(5) .
C1 B2 B3 58.4(4) .
C7 B2 B3 106.6(5) .
B8 B2 B3 60.1(4) .
C1 B2 B6 59.1(4) .
C7 B2 B6 59.0(4) .
B8 B2 B6 109.8(6) .
B3 B2 B6 109.5(5) .
C1 B2 H2 126.2 .
C7 B2 H2 124.5 .
B8 B2 H2 121.5 .
B3 B2 H2 121.3 .
B6 B2 H2 120.1 .
C1 B3 B8 103.5(5) .
C1 B3 B9 103.2(6) .
B8 B3 B9 60.3(5) .
C1 B3 B4 58.3(4) .
B8 B3 B4 107.1(6) .
B9 B3 B4 58.9(5) .
C1 B3 B2 58.6(4) .
B8 B3 B2 59.2(4) .
B9 B3 B2 107.1(5) .
B4 B3 B2 107.4(5) .
C1 B3 H3 125.5 .
B8 B3 H3 122.9 .
B9 B3 H3 123.1 .
B4 B3 H3 122.0 .
B2 B3 H3 121.9 .
C1 B4 B10 105.2(5) .
C1 B4 B5 58.6(4) .
B10 B4 B5 60.8(4) .
C1 B4 B9 104.4(5) .
B10 B4 B9 59.8(5) .
B5 B4 B9 108.2(6) .
C1 B4 B3 58.6(4) .
B10 B4 B3 108.7(6) .
B5 B4 B3 108.4(5) .
B9 B4 B3 60.3(5) .
C1 B4 H4 125.0 .
B10 B4 H4 121.8 .
B5 B4 H4 121.1 .
B9 B4 H4 122.5 .
B3 B4 H4 121.1 .
C1 B5 B11 103.4(5) .
C1 B5 B4 59.3(4) .
B11 B5 B4 107.8(5) .
C1 B5 B10 104.6(5) .
B11 B5 B10 60.9(5) .
B4 B5 B10 59.4(4) .
C1 B5 B6 59.3(4) .
B11 B5 B6 59.8(4) .
B4 B5 B6 110.2(5) .
B10 B5 B6 110.1(5) .
C1 B5 H5 125.2 .
B11 B5 H5 123.0 .
B4 B5 H5 121.0 .
B10 B5 H5 121.7 .
B6 B5 H5 119.9 .
C7 B6 C1 99.2(5) .
C7 B6 B11 57.8(4) .
C1 B6 B11 99.8(5) .
C7 B6 B2 57.7(4) .
C1 B6 B2 57.5(4) .
B11 B6 B2 104.1(5) .
C7 B6 B5 102.4(5) .
C1 B6 B5 56.6(3) .
B11 B6 B5 57.6(4) .
B2 B6 B5 104.4(5) .
C7 B6 Ir1 137.3(5) .
C1 B6 Ir1 110.2(4) .
B11 B6 Ir1 139.8(5) .
B2 B6 Ir1 114.3(4) .
B5 B6 Ir1 119.5(4) .
B11 C7 B12 60.6(5) .
B11 C7 B2 111.9(5) .
B12 C7 B2 111.6(6) .
B11 C7 B6 62.1(4) .
B12 C7 B6 112.9(6) .
B2 C7 B6 63.3(4) .
B11 C7 B8 111.2(6) .
B12 C7 B8 61.9(5) .
B2 C7 B8 61.1(5) .
B6 C7 B8 114.0(5) .
B11 C7 H7 121(4) .
B12 C7 H7 117(4) .
B2 C7 H7 120(4) .
B6 C7 H7 120(4) .
B8 C7 H7 116(4) .
C7 B8 B2 58.6(4) .
C7 B8 B3 105.9(5) .
B2 B8 B3 60.8(4) .
C7 B8 B12 58.1(5) .
B2 B8 B12 106.5(6) .
B3 B8 B12 107.1(6) .
C7 B8 B9 105.1(6) .
B2 B8 B9 108.1(6) .
B3 B8 B9 59.9(5) .
B12 B8 B9 59.5(5) .
C7 B8 H8 124.2 .
B2 B8 H8 121.7 .
B3 B8 H8 121.9 .
B12 B8 H8 122.8 .
B9 B8 H8 122.3 .
B10 B9 B4 59.9(5) .
B10 B9 B12 59.7(5) .
B4 B9 B12 106.7(6) .
B10 B9 B3 109.2(6) .
B4 B9 B3 60.8(4) .
B12 B9 B3 107.5(6) .
B10 B9 B8 108.9(6) .
B4 B9 B8 108.3(5) .
B12 B9 B8 60.1(5) .
B3 B9 B8 59.8(5) .
B10 B9 H9 121.1 .
B4 B9 H9 121.9 .
B12 B9 H9 122.6 .
B3 B9 H9 121.3 .
B8 B9 H9 121.3 .
B9 B10 B4 60.4(5) .
B9 B10 B12 60.9(5) .
B4 B10 B12 108.1(6) .
B9 B10 B5 107.9(6) .
B4 B10 B5 59.8(4) .
B12 B10 B5 106.1(6) .
B9 B10 B11 107.1(6) .
B4 B10 B11 106.3(5) .
B12 B10 B11 58.5(5) .
B5 B10 B11 58.6(4) .
B9 B10 H10 121.1 .
B4 B10 H10 121.8 .
B12 B10 H10 122.2 .
B5 B10 H10 122.7 .
B11 B10 H10 123.4 .
C7 B11 B12 60.1(5) .
C7 B11 B5 108.0(6) .
B12 B11 B5 108.8(6) .
C7 B11 B6 60.1(4) .
B12 B11 B6 110.9(6) .
B5 B11 B6 62.6(4) .
C7 B11 B10 107.6(6) .
B12 B11 B10 59.9(5) .
B5 B11 B10 60.5(4) .
B6 B11 B10 112.0(5) .
C7 B11 H11 122.7 .
B12 B11 H11 121.0 .
B5 B11 H11 121.0 .
B6 B11 H11 118.6 .
B10 B11 H11 120.9 .
C7 B12 B11 59.3(4) .
C7 B12 B10 108.3(6) .
B11 B12 B10 61.6(5) .
C7 B12 B9 107.2(6) .
B11 B12 B9 108.4(6) .
B10 B12 B9 59.4(5) .
C7 B12 B8 59.9(5) .
B11 B12 B8 108.6(6) .
B10 B12 B8 108.9(6) .
B9 B12 B8 60.4(5) .
C7 B12 H12 122.4 .
B11 B12 H12 121.1 .
B10 B12 H12 121.0 .
B9 B12 H12 122.1 .
B8 B12 H12 121.1 .
N2 C2 C8 119.6(6) .
N2 C2 C3 117.5(5) .
C8 C2 C3 122.8(6) .
C4 C3 C2 117.1(5) .
C4 C3 Ir2 128.4(5) .
C2 C3 Ir2 114.5(4) .
C3 C4 C5 120.5(6) .
C3 C4 H4A 119.7 .
C5 C4 H4A 119.7 .
O1 C5 C6 125.1(6) .
O1 C5 C4 113.9(6) .
C6 C5 C4 121.0(6) .
C5 C6 C8 119.5(6) .
C5 C6 H6 120.2 .
C8 C6 H6 120.2 .
C6 C8 C2 118.9(6) .
C6 C8 H8A 120.6 .
C2 C8 H8A 120.6 .
O1 C9 H9A 109.5 .
O1 C9 H9B 109.5 .
H9A C9 H9B 109.5 .
O1 C9 H9C 109.5 .
H9A C9 H9C 109.5 .
H9B C9 H9C 109.5 .
C11 C10 C14 108.9(6) .
C11 C10 C15 129.1(9) .
C14 C10 C15 120.9(9) .
C11 C10 Ir1 70.7(4) .
C14 C10 Ir1 75.2(4) .
C15 C10 Ir1 130.0(5) .
C10 C11 C12 107.1(7) .
C10 C11 C16 126.0(9) .
C12 C11 C16 126.1(9) .
C10 C11 Ir1 72.5(4) .
C12 C11 Ir1 70.2(4) .
C16 C11 Ir1 130.4(5) .
C11 C12 C13 108.5(7) .
C11 C12 C17 124.6(8) .
C13 C12 C17 126.4(7) .
C11 C12 Ir1 71.2(4) .
C13 C12 Ir1 77.2(4) .
C17 C12 Ir1 124.2(5) .
C14 C13 C12 107.4(6) .
C14 C13 C18 130.1(8) .
C12 C13 C18 122.5(7) .
C14 C13 Ir1 72.3(4) .
C12 C13 Ir1 65.4(3) .
C18 C13 Ir1 126.9(5) .
C13 C14 C10 107.9(7) .
C13 C14 C19 126.6(9) .
C10 C14 C19 125.5(8) .
C13 C14 Ir1 73.0(4) .
C10 C14 Ir1 67.0(4) .
C19 C14 Ir1 127.9(5) .
C10 C15 H15A 109.5 .
C10 C15 H15B 109.5 .
H15A C15 H15B 109.5 .
C10 C15 H15C 109.5 .
H15A C15 H15C 109.5 .
H15B C15 H15C 109.5 .
C11 C16 H16A 109.5 .
C11 C16 H16B 109.5 .
H16A C16 H16B 109.5 .
C11 C16 H16C 109.5 .
H16A C16 H16C 109.5 .
H16B C16 H16C 109.5 .
C12 C17 H17A 109.5 .
C12 C17 H17B 109.5 .
H17A C17 H17B 109.5 .
C12 C17 H17C 109.5 .
H17A C17 H17C 109.5 .
H17B C17 H17C 109.5 .
C13 C18 H18A 109.5 .
C13 C18 H18B 109.5 .
H18A C18 H18B 109.5 .
C13 C18 H18C 109.5 .
H18A C18 H18C 109.5 .
H18B C18 H18C 109.5 .
C14 C19 H19A 109.5 .
C14 C19 H19B 109.5 .
H19A C19 H19B 109.5 .
C14 C19 H19C 109.5 .
H19A C19 H19C 109.5 .
H19B C19 H19C 109.5 .
C21 C20 C24 107.7(5) .
C21 C20 C25 124.6(6) .
C24 C20 C25 127.3(6) .
C21 C20 Ir2 72.0(3) .
C24 C20 Ir2 69.9(4) .
C25 C20 Ir2 129.4(5) .
C20 C21 C22 107.8(5) .
C20 C21 C26 124.6(6) .
C22 C21 C26 125.8(6) .
C20 C21 Ir2 69.9(3) .
C22 C21 Ir2 77.5(4) .
C26 C21 Ir2 130.2(4) .
C23 C22 C21 108.0(6) .
C23 C22 C27 125.6(6) .
C21 C22 C27 125.6(6) .
C23 C22 Ir2 69.9(3) .
C21 C22 Ir2 65.6(3) .
C27 C22 Ir2 137.7(4) .
C22 C23 C24 108.9(5) .
C22 C23 C28 126.4(7) .
C24 C23 C28 124.7(6) .
C22 C23 Ir2 75.5(3) .
C24 C23 Ir2 65.8(3) .
C28 C23 Ir2 126.1(5) .
C20 C24 C23 107.0(6) .
C20 C24 C29 127.6(6) .
C23 C24 C29 124.7(6) .
C20 C24 Ir2 71.5(3) .
C23 C24 Ir2 76.0(4) .
C29 C24 Ir2 125.3(5) .
C20 C25 H25A 109.5 .
C20 C25 H25B 109.5 .
H25A C25 H25B 109.5 .
C20 C25 H25C 109.5 .
H25A C25 H25C 109.5 .
H25B C25 H25C 109.5 .
C21 C26 H26A 109.5 .
C21 C26 H26B 109.5 .
H26A C26 H26B 109.5 .
C21 C26 H26C 109.5 .
H26A C26 H26C 109.5 .
H26B C26 H26C 109.5 .
C22 C27 H27A 109.5 .
C22 C27 H27B 109.5 .
H27A C27 H27B 109.5 .
C22 C27 H27C 109.5 .
H27A C27 H27C 109.5 .
H27B C27 H27C 109.5 .
C23 C28 H28A 109.5 .
C23 C28 H28B 109.5 .
H28A C28 H28B 109.5 .
C23 C28 H28C 109.5 .
H28A C28 H28C 109.5 .
H28B C28 H28C 109.5 .
C24 C29 H29A 109.5 .
C24 C29 H29B 109.5 .
H29A C29 H29B 109.5 .
C24 C29 H29C 109.5 .
H29A C29 H29C 109.5 .
H29B C29 H29C 109.5 .
C31 C30 H30A 109.5 .
C31 C30 H30B 109.5 .
H30A C30 H30B 109.5 .
C31 C30 H30C 109.5 .
H30A C30 H30C 109.5 .
H30B C30 H30C 109.5 .
C30 C31 C32 113.4(8) .
C30 C31 H31A 108.9 .
C32 C31 H31A 108.9 .
C30 C31 H31B 108.9 .
C32 C31 H31B 108.9 .
H31A C31 H31B 107.7 .
C32 C32 C31 116.1(8) 2_666
C32 C32 H32A 108.3 2_666
C31 C32 H32A 108.3 .
C32 C32 H32B 108.3 2_666
C31 C32 H32B 108.3 .
H32A C32 H32B 107.4 .

loop_
_geom_bond_atom_site_label_1
_geom_bond_atom_site_label_2
_geom_bond_distance
_geom_bond_site_symmetry_2
Ir1 B6 2.046(7) .
Ir1 N2 2.094(5) .
Ir1 C12 2.170(6) .
Ir1 C11 2.184(7) .
Ir1 C10 2.207(6) .
Ir1 C14 2.318(7) .
Ir1 C13 2.328(6) .
Ir1 Cl1 2.3904(15) .
Ir2 C3 2.010(6) .
Ir2 N1 2.072(5) .
Ir2 C24 2.157(6) .
Ir2 C20 2.178(6) .
Ir2 C21 2.205(6) .
Ir2 C23 2.293(6) .
Ir2 C22 2.364(6) .
Ir2 Cl2 2.3792(15) .
N1 N2 1.326(6) .
N1 C1 1.434(7) .
N2 C2 1.392(7) .
O1 C5 1.360(8) .
O1 C9 1.413(9) .
C1 B5 1.700(9) .
C1 B4 1.713(9) .
C1 B3 1.717(9) .
C1 B2 1.720(9) .
C1 B6 1.750(9) .
B2 C7 1.724(11) .
B2 B8 1.767(11) .
B2 B3 1.796(10) .
B2 B6 1.822(10) .
B2 H2 1.1100 .
B3 B8 1.784(12) .
B3 B9 1.785(12) .
B3 B4 1.794(11) .
B3 H3 1.1100 .
B4 B10 1.751(11) .
B4 B5 1.758(10) .
B4 B9 1.760(11) .
B4 H4 1.1100 .
B5 B11 1.742(11) .
B5 B10 1.776(11) .
B5 B6 1.831(10) .
B5 H5 1.1100 .
B6 C7 1.749(10) .
B6 B11 1.782(10) .
C7 B11 1.706(11) .
C7 B12 1.720(11) .
C7 B8 1.753(12) .
C7 H7 0.97(7) .
B8 B12 1.786(14) .
B8 B9 1.791(13) .
B8 H8 1.1100 .
B9 B10 1.749(14) .
B9 B12 1.775(12) .
B9 H9 1.1100 .
B10 B12 1.754(13) .
B10 B11 1.783(11) .
B10 H10 1.1100 .
B11 B12 1.728(12) .
B11 H11 1.1100 .
B12 H12 1.1100 .
C2 C8 1.402(8) .
C2 C3 1.407(9) .
C3 C4 1.376(8) .
C4 C5 1.422(8) .
C4 H4A 0.9400 .
C5 C6 1.382(10) .
C6 C8 1.383(9) .
C6 H6 0.9400 .
C8 H8A 0.9400 .
C9 H9A 0.9700 .
C9 H9B 0.9700 .
C9 H9C 0.9700 .
C10 C11 1.384(12) .
C10 C14 1.472(11) .
C10 C15 1.510(10) .
C11 C12 1.440(10) .
C11 C16 1.495(13) .
C12 C13 1.449(10) .
C12 C17 1.506(12) .
C13 C14 1.385(11) .
C13 C18 1.483(9) .
C14 C19 1.544(13) .
C15 H15A 0.9700 .
C15 H15B 0.9700 .
C15 H15C 0.9700 .
C16 H16A 0.9700 .
C16 H16B 0.9700 .
C16 H16C 0.9700 .
C17 H17A 0.9700 .
C17 H17B 0.9700 .
C17 H17C 0.9700 .
C18 H18A 0.9700 .
C18 H18B 0.9700 .
C18 H18C 0.9700 .
C19 H19A 0.9700 .
C19 H19B 0.9700 .
C19 H19C 0.9700 .
C20 C21 1.431(9) .
C20 C24 1.432(9) .
C20 C25 1.485(9) .
C21 C22 1.452(8) .
C21 C26 1.492(9) .
C22 C23 1.389(9) .
C22 C27 1.500(9) .
C23 C24 1.462(9) .
C23 C28 1.504(9) .
C24 C29 1.491(10) .
C25 H25A 0.9700 .
C25 H25B 0.9700 .
C25 H25C 0.9700 .
C26 H26A 0.9700 .
C26 H26B 0.9700 .
C26 H26C 0.9700 .
C27 H27A 0.9700 .
C27 H27B 0.9700 .
C27 H27C 0.9700 .
C28 H28A 0.9700 .
C28 H28B 0.9700 .
C28 H28C 0.9700 .
C29 H29A 0.9700 .
C29 H29B 0.9700 .
C29 H29C 0.9700 .
C30 C31 1.501(14) .
C30 H30A 0.9700 .
C30 H30B 0.9700 .
C30 H30C 0.9700 .
C31 C32 1.522(12) .
C31 H31A 0.9800 .
C31 H31B 0.9800 .
C32 C32 1.486(17) 2_666
C32 H32A 0.9800 .
C32 H32B 0.9800 .

loop_
_geom_torsion_atom_site_label_1
_geom_torsion_atom_site_label_2
_geom_torsion_atom_site_label_3
_geom_torsion_atom_site_label_4
_geom_torsion
_geom_torsion_site_symmetry_4
C1 N1 N2 C2 172.7(5) .
Ir2 N1 N2 C2 -16.9(5) .
C1 N1 N2 Ir1 -15.9(6) .
Ir2 N1 N2 Ir1 154.4(3) .
N2 N1 C1 B5 -65.4(6) .
Ir2 N1 C1 B5 125.6(5) .
N2 N1 C1 B4 -135.3(5) .
Ir2 N1 C1 B4 55.7(7) .
N2 N1 C1 B3 150.5(5) .
Ir2 N1 C1 B3 -18.5(7) .
N2 N1 C1 B2 76.0(6) .
Ir2 N1 C1 B2 -93.0(6) .
N2 N1 C1 B6 5.1(6) .
Ir2 N1 C1 B6 -163.9(4) .
N1 C1 B2 C7 -144.8(5) .
B5 C1 B2 C7 -3.9(6) .
B4 C1 B2 C7 65.4(6) .
B3 C1 B2 C7 102.6(5) .
B6 C1 B2 C7 -43.0(4) .
N1 C1 B2 B8 153.3(5) .
B5 C1 B2 B8 -65.8(6) .
B4 C1 B2 B8 3.5(7) .
B3 C1 B2 B8 40.7(5) .
B6 C1 B2 B8 -104.9(6) .
N1 C1 B2 B3 112.6(6) .
B5 C1 B2 B3 -106.5(5) .
B4 C1 B2 B3 -37.2(5) .
B6 C1 B2 B3 -145.6(5) .
N1 C1 B2 B6 -101.8(5) .
B5 C1 B2 B6 39.1(5) .
B4 C1 B2 B6 108.4(5) .
B3 C1 B2 B6 145.6(5) .
N1 C1 B3 B8 -149.5(6) .
B5 C1 B3 B8 66.7(7) .
B4 C1 B3 B8 102.0(6) .
B2 C1 B3 B8 -40.1(5) .
B6 C1 B3 B8 -5.6(7) .
N1 C1 B3 B9 148.4(5) .
B5 C1 B3 B9 4.6(7) .
B4 C1 B3 B9 39.9(5) .
B2 C1 B3 B9 -102.2(5) .
B6 C1 B3 B9 -67.7(6) .
N1 C1 B3 B4 108.5(6) .
B5 C1 B3 B4 -35.3(5) .
B2 C1 B3 B4 -142.1(5) .
B6 C1 B3 B4 -107.6(5) .
N1 C1 B3 B2 -109.4(6) .
B5 C1 B3 B2 106.8(6) .
B4 C1 B3 B2 142.1(5) .
B6 C1 B3 B2 34.5(5) .
C7 B2 B3 C1 -93.4(5) .
B8 B2 B3 C1 -133.2(6) .
B6 B2 B3 C1 -31.0(4) .
C1 B2 B3 B8 133.2(6) .
C7 B2 B3 B8 39.8(5) .
B6 B2 B3 B8 102.1(6) .
C1 B2 B3 B9 95.2(6) .
C7 B2 B3 B9 1.9(7) .
B8 B2 B3 B9 -37.9(6) .
B6 B2 B3 B9 64.2(6) .
C1 B2 B3 B4 33.2(4) .
C7 B2 B3 B4 -60.1(6) .
B8 B2 B3 B4 -99.9(6) .
B6 B2 B3 B4 2.2(7) .
N1 C1 B4 B10 144.3(6) .
B5 C1 B4 B10 40.8(5) .
B3 C1 B4 B10 -102.9(6) .
B2 C1 B4 B10 -65.7(7) .
B6 C1 B4 B10 5.5(7) .
N1 C1 B4 B5 103.5(6) .
B3 C1 B4 B5 -143.7(5) .
B2 C1 B4 B5 -106.5(6) .
B6 C1 B4 B5 -35.3(5) .
N1 C1 B4 B9 -153.7(5) .
B5 C1 B4 B9 102.8(6) .
B3 C1 B4 B9 -40.8(5) .
B2 C1 B4 B9 -3.7(7) .
B6 C1 B4 B9 67.5(7) .
N1 C1 B4 B3 -112.9(6) .
B5 C1 B4 B3 143.7(5) .
B2 C1 B4 B3 37.1(5) .
B6 C1 B4 B3 108.4(5) .
B8 B3 B4 C1 -95.6(5) .
B9 B3 B4 C1 -133.2(5) .
B2 B3 B4 C1 -33.3(4) .
C1 B3 B4 B10 96.8(5) .
B8 B3 B4 B10 1.2(7) .
B9 B3 B4 B10 -36.4(5) .
B2 B3 B4 B10 63.4(6) .
C1 B3 B4 B5 32.2(5) .
B8 B3 B4 B5 -63.4(6) .
B9 B3 B4 B5 -101.0(6) .
B2 B3 B4 B5 -1.1(7) .
C1 B3 B4 B9 133.2(5) .
B8 B3 B4 B9 37.6(5) .
B2 B3 B4 B9 99.8(6) .
N1 C1 B5 B11 146.2(5) .
B4 C1 B5 B11 -102.9(5) .
B3 C1 B5 B11 -67.3(6) .
B2 C1 B5 B11 3.2(6) .
B6 C1 B5 B11 42.0(5) .
N1 C1 B5 B4 -110.9(5) .
B3 C1 B5 B4 35.7(5) .
B2 C1 B5 B4 106.1(5) .
B6 C1 B5 B4 144.9(5) .
N1 C1 B5 B10 -150.8(5) .
B4 C1 B5 B10 -39.9(5) .
B3 C1 B5 B10 -4.3(7) .
B2 C1 B5 B10 66.2(6) .
B6 C1 B5 B10 104.9(5) .
N1 C1 B5 B6 104.2(5) .
B4 C1 B5 B6 -144.9(5) .
B3 C1 B5 B6 -109.2(5) .
B2 C1 B5 B6 -38.8(5) .
B10 B4 B5 C1 -133.8(6) .
B9 B4 B5 C1 -96.1(6) .
B3 B4 B5 C1 -32.2(5) .
C1 B4 B5 B11 95.4(5) .
B10 B4 B5 B11 -38.4(6) .
B9 B4 B5 B11 -0.7(7) .
B3 B4 B5 B11 63.2(6) .
C1 B4 B5 B10 133.8(6) .
B9 B4 B5 B10 37.7(6) .
B3 B4 B5 B10 101.6(6) .
C1 B4 B5 B6 31.8(4) .
B10 B4 B5 B6 -102.0(6) .
B9 B4 B5 B6 -64.3(7) .
B3 B4 B5 B6 -0.4(7) .
N1 C1 B6 C7 154.5(5) .
B5 C1 B6 C7 -98.8(5) .
B4 C1 B6 C7 -64.2(6) .
B3 C1 B6 C7 7.4(7) .
B2 C1 B6 C7 41.9(4) .
N1 C1 B6 B11 -146.9(5) .
B5 C1 B6 B11 -40.2(5) .
B4 C1 B6 B11 -5.6(6) .
B3 C1 B6 B11 66.1(6) .
B2 C1 B6 B11 100.5(5) .
N1 C1 B6 B2 112.6(5) .
B5 C1 B6 B2 -140.7(5) .
B4 C1 B6 B2 -106.1(5) .
B3 C1 B6 B2 -34.4(5) .
N1 C1 B6 B5 -106.7(5) .
B4 C1 B6 B5 34.6(5) .
B3 C1 B6 B5 106.2(6) .
B2 C1 B6 B5 140.7(5) .
N1 C1 B6 Ir1 6.0(6) .
B5 C1 B6 Ir1 112.7(5) .
B4 C1 B6 Ir1 147.3(4) .
B3 C1 B6 Ir1 -141.1(4) .
B2 C1 B6 Ir1 -106.6(5) .
C1 B2 B6 C7 -128.8(5) .
B8 B2 B6 C7 -33.8(5) .
B3 B2 B6 C7 -98.0(6) .
C7 B2 B6 C1 128.8(5) .
B8 B2 B6 C1 95.0(6) .
B3 B2 B6 C1 30.7(4) .
C1 B2 B6 B11 -92.8(5) .
C7 B2 B6 B11 36.0(5) .
B8 B2 B6 B11 2.2(7) .
B3 B2 B6 B11 -62.0(6) .
C1 B2 B6 B5 -33.1(4) .
C7 B2 B6 B5 95.7(5) .
B8 B2 B6 B5 61.8(6) .
B3 B2 B6 B5 -2.4(6) .
C1 B2 B6 Ir1 99.3(4) .
C7 B2 B6 Ir1 -131.9(5) .
B8 B2 B6 Ir1 -165.7(5) .
B3 B2 B6 Ir1 130.1(5) .
C1 B5 B6 C7 92.9(5) .
B11 B5 B6 C7 -38.3(5) .
B4 B5 B6 C7 61.1(6) .
B10 B5 B6 C7 -2.5(7) .
B11 B5 B6 C1 -131.2(5) .
B4 B5 B6 C1 -31.8(4) .
B10 B5 B6 C1 -95.5(6) .
C1 B5 B6 B11 131.2(5) .
B4 B5 B6 B11 99.4(6) .
B10 B5 B6 B11 35.7(5) .
C1 B5 B6 B2 33.5(4) .
B11 B5 B6 B2 -97.7(5) .
B4 B5 B6 B2 1.7(6) .
B10 B5 B6 B2 -62.0(6) .
C1 B5 B6 Ir1 -95.9(5) .
B11 B5 B6 Ir1 132.9(6) .
B4 B5 B6 Ir1 -127.7(5) .
B10 B5 B6 Ir1 168.6(5) .
C1 B2 C7 B11 3.1(6) .
B8 B2 C7 B11 103.0(6) .
B3 B2 C7 B11 63.2(6) .
B6 B2 C7 B11 -40.0(5) .
C1 B2 C7 B12 -62.7(6) .
B8 B2 C7 B12 37.2(6) .
B3 B2 C7 B12 -2.5(7) .
B6 B2 C7 B12 -105.7(6) .
C1 B2 C7 B6 43.0(4) .
B8 B2 C7 B6 142.9(6) .
B3 B2 C7 B6 103.2(5) .
C1 B2 C7 B8 -99.9(5) .
B3 B2 C7 B8 -39.7(5) .
B6 B2 C7 B8 -142.9(6) .
C1 B6 C7 B11 95.8(5) .
B2 B6 C7 B11 137.6(5) .
B5 B6 C7 B11 38.2(5) .
Ir1 B6 C7 B11 -130.5(7) .
C1 B6 C7 B12 61.7(7) .
B11 B6 C7 B12 -34.1(6) .
B2 B6 C7 B12 103.5(6) .
B5 B6 C7 B12 4.1(7) .
Ir1 B6 C7 B12 -164.6(6) .
C1 B6 C7 B2 -41.8(4) .
B11 B6 C7 B2 -137.6(5) .
B5 B6 C7 B2 -99.4(5) .
Ir1 B6 C7 B2 91.9(7) .
C1 B6 C7 B8 -6.5(7) .
B11 B6 C7 B8 -102.3(7) .
B2 B6 C7 B8 35.3(6) .
B5 B6 C7 B8 -64.1(7) .
Ir1 B6 C7 B8 127.2(7) .
B11 C7 B8 B2 -104.0(6) .
B12 C7 B8 B2 -140.4(6) .
B6 C7 B8 B2 -36.1(6) .
B11 C7 B8 B3 -64.1(7) .
B12 C7 B8 B3 -100.5(7) .
B2 C7 B8 B3 39.9(5) .
B6 C7 B8 B3 3.7(8) .
B11 C7 B8 B12 36.4(6) .
B2 C7 B8 B12 140.4(6) .
B6 C7 B8 B12 104.3(7) .
B11 C7 B8 B9 -1.7(7) .
B12 C7 B8 B9 -38.1(5) .
B2 C7 B8 B9 102.3(6) .
B6 C7 B8 B9 66.1(7) .
C1 B2 B8 C7 95.2(5) .
B3 B2 B8 C7 135.0(6) .
B6 B2 B8 C7 33.3(5) .
C1 B2 B8 B3 -39.8(5) .
C7 B2 B8 B3 -135.0(6) .
B6 B2 B8 B3 -101.7(6) .
C1 B2 B8 B12 60.8(7) .
C7 B2 B8 B12 -34.4(5) .
B3 B2 B8 B12 100.6(6) .
B6 B2 B8 B12 -1.1(8) .
C1 B2 B8 B9 -1.8(8) .
C7 B2 B8 B9 -97.0(7) .
B3 B2 B8 B9 38.0(6) .
B6 B2 B8 B9 -63.7(7) .
C1 B3 B8 C7 1.0(7) .
B9 B3 B8 C7 98.6(7) .
B4 B3 B8 C7 61.6(7) .
B2 B3 B8 C7 -38.8(5) .
C1 B3 B8 B2 39.8(5) .
B9 B3 B8 B2 137.4(6) .
B4 B3 B8 B2 100.4(5) .
C1 B3 B8 B12 -59.9(7) .
B9 B3 B8 B12 37.7(6) .
B4 B3 B8 B12 0.7(7) .
B2 B3 B8 B12 -99.7(6) .
C1 B3 B8 B9 -97.6(6) .
B4 B3 B8 B9 -37.0(5) .
B2 B3 B8 B9 -137.4(6) .
C1 B4 B9 B10 -99.4(6) .
B5 B4 B9 B10 -38.2(5) .
B3 B4 B9 B10 -139.4(6) .
C1 B4 B9 B12 -61.1(7) .
B10 B4 B9 B12 38.4(6) .
B5 B4 B9 B12 0.2(8) .
B3 B4 B9 B12 -101.0(6) .
C1 B4 B9 B3 40.0(5) .
B10 B4 B9 B3 139.4(6) .
B5 B4 B9 B3 101.2(5) .
C1 B4 B9 B8 2.3(8) .
B10 B4 B9 B8 101.7(7) .
B5 B4 B9 B8 63.5(7) .
B3 B4 B9 B8 -37.7(6) .
C1 B3 B9 B10 -3.0(7) .
B8 B3 B9 B10 -101.3(7) .
B4 B3 B9 B10 36.6(5) .
B2 B3 B9 B10 -63.8(7) .
C1 B3 B9 B4 -39.6(5) .
B8 B3 B9 B4 -137.8(6) .
B2 B3 B9 B4 -100.4(5) .
C1 B3 B9 B12 60.2(7) .
B8 B3 B9 B12 -38.1(6) .
B4 B3 B9 B12 99.8(7) .
B2 B3 B9 B12 -0.6(8) .
C1 B3 B9 B8 98.2(6) .
B4 B3 B9 B8 137.8(6) .
B2 B3 B9 B8 37.4(5) .
C7 B8 B9 B10 1.8(7) .
B2 B8 B9 B10 63.2(8) .
B3 B8 B9 B10 101.6(6) .
B12 B8 B9 B10 -35.6(6) .
C7 B8 B9 B4 -61.7(7) .
B2 B8 B9 B4 -0.3(9) .
B3 B8 B9 B4 38.1(6) .
B12 B8 B9 B4 -99.2(7) .
C7 B8 B9 B12 37.5(5) .
B2 B8 B9 B12 98.9(6) .
B3 B8 B9 B12 137.3(6) .
C7 B8 B9 B3 -99.8(6) .
B2 B8 B9 B3 -38.4(6) .
B12 B8 B9 B3 -137.3(6) .
B12 B9 B10 B4 -136.5(6) .
B3 B9 B10 B4 -37.0(5) .
B8 B9 B10 B4 -100.7(6) .
B4 B9 B10 B12 136.5(6) .
B3 B9 B10 B12 99.5(6) .
B8 B9 B10 B12 35.8(5) .
B4 B9 B10 B5 37.6(5) .
B12 B9 B10 B5 -98.8(6) .
B3 B9 B10 B5 0.7(8) .
B8 B9 B10 B5 -63.0(7) .
B4 B9 B10 B11 99.4(6) .
B12 B9 B10 B11 -37.1(5) .
B3 B9 B10 B11 62.4(7) .
B8 B9 B10 B11 -1.3(7) .
C1 B4 B10 B9 98.1(6) .
B5 B4 B10 B9 137.8(6) .
B3 B4 B10 B9 36.6(5) .
C1 B4 B10 B12 58.8(7) .
B5 B4 B10 B12 98.5(6) .
B9 B4 B10 B12 -39.3(6) .
B3 B4 B10 B12 -2.6(7) .
C1 B4 B10 B5 -39.7(5) .
B9 B4 B10 B5 -137.8(6) .
B3 B4 B10 B5 -101.1(5) .
C1 B4 B10 B11 -2.7(7) .
B5 B4 B10 B11 37.0(5) .
B9 B4 B10 B11 -100.7(7) .
B3 B4 B10 B11 -64.1(7) .
C1 B5 B10 B9 2.0(7) .
B11 B5 B10 B9 99.5(7) .
B4 B5 B10 B9 -37.9(5) .
B6 B5 B10 B9 64.2(7) .
C1 B5 B10 B4 39.9(5) .
B11 B5 B10 B4 137.4(6) .
B6 B5 B10 B4 102.1(6) .
C1 B5 B10 B12 -62.0(7) .
B11 B5 B10 B12 35.5(6) .
B4 B5 B10 B12 -101.9(7) .
B6 B5 B10 B12 0.2(8) .
C1 B5 B10 B11 -97.5(6) .
B4 B5 B10 B11 -137.4(6) .
B6 B5 B10 B11 -35.3(5) .
B2 C7 B11 B12 -103.2(6) .
B6 C7 B11 B12 -143.7(6) .
B8 C7 B11 B12 -36.9(6) .
B12 C7 B11 B5 101.8(6) .
B2 C7 B11 B5 -1.4(7) .
B6 C7 B11 B5 -41.9(5) .
B8 C7 B11 B5 64.9(7) .
B12 C7 B11 B6 143.7(6) .
B2 C7 B11 B6 40.5(5) .
B8 C7 B11 B6 106.7(6) .
B12 C7 B11 B10 37.9(5) .
B2 C7 B11 B10 -65.3(7) .
B6 C7 B11 B10 -105.7(6) .
B8 C7 B11 B10 1.0(7) .
C1 B5 B11 C7 -1.0(7) .
B4 B5 B11 C7 -62.7(6) .
B10 B5 B11 C7 -100.4(6) .
B6 B5 B11 C7 40.7(5) .
C1 B5 B11 B12 62.7(6) .
B4 B5 B11 B12 1.0(7) .
B10 B5 B11 B12 -36.7(6) .
B6 B5 B11 B12 104.4(6) .
C1 B5 B11 B6 -41.7(4) .
B4 B5 B11 B6 -103.4(5) .
B10 B5 B11 B6 -141.1(6) .
C1 B5 B11 B10 99.4(6) .
B4 B5 B11 B10 37.7(5) .
B6 B5 B11 B10 141.1(6) .
C1 B6 B11 C7 -94.7(5) .
B2 B6 B11 C7 -36.0(5) .
B5 B6 B11 C7 -134.4(6) .
Ir1 B6 B11 C7 126.8(7) .
C7 B6 B11 B12 33.4(5) .
C1 B6 B11 B12 -61.4(6) .
B2 B6 B11 B12 -2.6(7) .
B5 B6 B11 B12 -101.0(6) .
Ir1 B6 B11 B12 160.2(6) .
C7 B6 B11 B5 134.4(6) .
C1 B6 B11 B5 39.6(4) .
B2 B6 B11 B5 98.4(5) .
Ir1 B6 B11 B5 -98.8(7) .
C7 B6 B11 B10 98.3(7) .
C1 B6 B11 B10 3.5(7) .
B2 B6 B11 B10 62.3(7) .
B5 B6 B11 B10 -36.1(6) .
Ir1 B6 B11 B10 -134.9(7) .
B9 B10 B11 C7 0.2(7) .
B4 B10 B11 C7 63.6(7) .
B12 B10 B11 C7 -38.0(5) .
B5 B10 B11 C7 101.1(6) .
B9 B10 B11 B12 38.2(6) .
B4 B10 B11 B12 101.6(7) .
B5 B10 B11 B12 139.1(6) .
B9 B10 B11 B5 -100.9(6) .
B4 B10 B11 B5 -37.6(5) .
B12 B10 B11 B5 -139.1(6) .
B9 B10 B11 B6 -64.0(7) .
B4 B10 B11 B6 -0.6(8) .
B12 B10 B11 B6 -102.2(6) .
B5 B10 B11 B6 36.9(6) .
B2 C7 B12 B11 103.7(6) .
B6 C7 B12 B11 34.7(5) .
B8 C7 B12 B11 140.6(6) .
B11 C7 B12 B10 -38.9(6) .
B2 C7 B12 B10 64.8(8) .
B6 C7 B12 B10 -4.2(8) .
B8 C7 B12 B10 101.7(7) .
B11 C7 B12 B9 -101.6(7) .
B2 C7 B12 B9 2.1(8) .
B6 C7 B12 B9 -66.9(8) .
B8 C7 B12 B9 39.0(6) .
B11 C7 B12 B8 -140.6(6) .
B2 C7 B12 B8 -36.9(6) .
B6 C7 B12 B8 -105.9(6) .
B5 B11 B12 C7 -100.4(6) .
B6 B11 B12 C7 -33.4(5) .
B10 B11 B12 C7 -137.4(6) .
C7 B11 B12 B10 137.4(6) .
B5 B11 B12 B10 37.0(5) .
B6 B11 B12 B10 104.0(6) .
C7 B11 B12 B9 99.5(7) .
B5 B11 B12 B9 -0.9(8) .
B6 B11 B12 B9 66.1(7) .
B10 B11 B12 B9 -37.9(6) .
C7 B11 B12 B8 35.5(6) .
B5 B11 B12 B8 -64.9(7) .
B6 B11 B12 B8 2.1(8) .
B10 B11 B12 B8 -101.9(6) .
B9 B10 B12 C7 -99.6(7) .
B4 B10 B12 C7 -60.5(8) .
B5 B10 B12 C7 2.3(8) .
B11 B10 B12 C7 37.8(6) .
B9 B10 B12 B11 -137.4(6) .
B4 B10 B12 B11 -98.4(6) .
B5 B10 B12 B11 -35.5(5) .
B4 B10 B12 B9 39.0(5) .
B5 B10 B12 B9 101.9(6) .
B11 B10 B12 B9 137.4(6) .
B9 B10 B12 B8 -35.9(6) .
B4 B10 B12 B8 3.1(8) .
B5 B10 B12 B8 65.9(7) .
B11 B10 B12 B8 101.5(6) .
B10 B9 B12 C7 101.5(7) .
B4 B9 B12 C7 63.1(8) .
B3 B9 B12 C7 -0.9(8) .
B8 B9 B12 C7 -38.8(6) .
B10 B9 B12 B11 38.9(6) .
B4 B9 B12 B11 0.4(8) .
B3 B9 B12 B11 -63.5(8) .
B8 B9 B12 B11 -101.4(6) .
B4 B9 B12 B10 -38.4(5) .
B3 B9 B12 B10 -102.4(6) .
B8 B9 B12 B10 -140.3(6) .
B10 B9 B12 B8 140.3(6) .
B4 B9 B12 B8 101.9(6) .
B3 B9 B12 B8 37.9(6) .
B2 B8 B12 C7 34.6(5) .
B3 B8 B12 C7 98.4(6) .
B9 B8 B12 C7 136.2(6) .
C7 B8 B12 B11 -35.2(5) .
B2 B8 B12 B11 -0.6(8) .
B3 B8 B12 B11 63.2(7) .
B9 B8 B12 B11 101.1(6) .
C7 B8 B12 B10 -100.7(6) .
B2 B8 B12 B10 -66.1(7) .
B3 B8 B12 B10 -2.3(8) .
B9 B8 B12 B10 35.5(6) .
C7 B8 B12 B9 -136.2(6) .
B2 B8 B12 B9 -101.6(6) .
B3 B8 B12 B9 -37.9(5) .
N1 N2 C2 C8 -164.7(5) .
Ir1 N2 C2 C8 23.6(7) .
N1 N2 C2 C3 12.0(7) .
Ir1 N2 C2 C3 -159.6(4) .
N2 C2 C3 C4 177.6(5) .
C8 C2 C3 C4 -5.7(9) .
N2 C2 C3 Ir2 -2.0(7) .
C8 C2 C3 Ir2 174.7(5) .
C2 C3 C4 C5 5.6(9) .
Ir2 C3 C4 C5 -174.8(5) .
C9 O1 C5 C6 5.5(12) .
C9 O1 C5 C4 -172.4(8) .
C3 C4 C5 O1 175.6(6) .
C3 C4 C5 C6 -2.4(10) .
O1 C5 C6 C8 -179.0(7) .
C4 C5 C6 C8 -1.2(10) .
C5 C6 C8 C2 1.2(10) .
N2 C2 C8 C6 178.9(6) .
C3 C2 C8 C6 2.3(9) .
C14 C10 C11 C12 -4.0(7) .
C15 C10 C11 C12 -171.5(7) .
Ir1 C10 C11 C12 62.1(4) .
C14 C10 C11 C16 166.3(7) .
C15 C10 C11 C16 -1.3(12) .
Ir1 C10 C11 C16 -127.7(7) .
C14 C10 C11 Ir1 -66.0(5) .
C15 C10 C11 Ir1 126.4(7) .
C10 C11 C12 C13 5.3(7) .
C16 C11 C12 C13 -165.0(7) .
Ir1 C11 C12 C13 68.9(4) .
C10 C11 C12 C17 177.3(7) .
C16 C11 C12 C17 7.0(11) .
Ir1 C11 C12 C17 -119.1(7) .
C10 C11 C12 Ir1 -63.6(5) .
C16 C11 C12 Ir1 126.1(7) .
C11 C12 C13 C14 -4.5(7) .
C17 C12 C13 C14 -176.4(7) .
Ir1 C12 C13 C14 60.4(5) .
C11 C12 C13 C18 175.7(6) .
C17 C12 C13 C18 3.8(11) .
Ir1 C12 C13 C18 -119.4(6) .
C11 C12 C13 Ir1 -64.9(4) .
C17 C12 C13 Ir1 123.2(8) .
C12 C13 C14 C10 2.1(7) .
C18 C13 C14 C10 -178.2(7) .
Ir1 C13 C14 C10 58.1(4) .
C12 C13 C14 C19 179.0(7) .
C18 C13 C14 C19 -1.2(12) .
Ir1 C13 C14 C19 -124.9(8) .
C12 C13 C14 Ir1 -56.1(4) .
C18 C13 C14 Ir1 123.7(7) .
C11 C10 C14 C13 1.2(7) .
C15 C10 C14 C13 170.0(6) .
Ir1 C10 C14 C13 -61.9(5) .
C11 C10 C14 C19 -175.8(7) .
C15 C10 C14 C19 -7.0(11) .
Ir1 C10 C14 C19 121.1(7) .
C11 C10 C14 Ir1 63.2(5) .
C15 C10 C14 Ir1 -128.1(7) .
C24 C20 C21 C22 7.8(7) .
C25 C20 C21 C22 -165.2(6) .
Ir2 C20 C21 C22 69.0(4) .
C24 C20 C21 C26 173.2(6) .
C25 C20 C21 C26 0.2(10) .
Ir2 C20 C21 C26 -125.7(6) .
C24 C20 C21 Ir2 -61.1(4) .
C25 C20 C21 Ir2 125.8(6) .
C20 C21 C22 C23 -6.8(7) .
C26 C21 C22 C23 -172.0(6) .
Ir2 C21 C22 C23 57.0(4) .
C20 C21 C22 C27 163.8(6) .
C26 C21 C22 C27 -1.4(10) .
Ir2 C21 C22 C27 -132.4(6) .
C20 C21 C22 Ir2 -63.9(4) .
C26 C21 C22 Ir2 131.0(6) .
C21 C22 C23 C24 3.2(7) .
C27 C22 C23 C24 -167.4(6) .
Ir2 C22 C23 C24 57.6(4) .
C21 C22 C23 C28 -178.9(6) .
C27 C22 C23 C28 10.5(11) .
Ir2 C22 C23 C28 -124.4(7) .
C21 C22 C23 Ir2 -54.4(4) .
C27 C22 C23 Ir2 134.9(6) .
C21 C20 C24 C23 -5.8(7) .
C25 C20 C24 C23 166.9(6) .
Ir2 C20 C24 C23 -68.3(4) .
C21 C20 C24 C29 -176.8(7) .
C25 C20 C24 C29 -4.1(11) .
Ir2 C20 C24 C29 120.7(7) .
C21 C20 C24 Ir2 62.5(4) .
C25 C20 C24 Ir2 -124.8(7) .
C22 C23 C24 C20 1.6(7) .
C28 C23 C24 C20 -176.3(6) .
Ir2 C23 C24 C20 65.3(4) .
C22 C23 C24 C29 172.9(6) .
C28 C23 C24 C29 -5.0(11) .
Ir2 C23 C24 C29 -123.4(7) .
C22 C23 C24 Ir2 -63.6(4) .
C28 C23 C24 Ir2 118.4(6) .
C30 C31 C32 C32 -177.0(10) 2_666
